data_4036412
loop_
_publ_author_name
'Guo, Hao'
'Xing, Fen'
'Du, Guang-Fen'
'Huang, Kuo-Wei'
'Dai, Bin'
'He, Lin'

_publ_section_title
;
 N-Heterocyclic Carbene-Catalyzed Diastereoselective Vinylogous Michael
 Addition Reaction of \g-Substituted Deconjugated Butenolides.
;
_journal_issue 24
_journal_name_full 'The Journal of organic chemistry'
_journal_page_first 12606
_journal_page_last 12613
_journal_paper_doi 10.1021/acs.joc.5b01845
_journal_volume 80
_journal_year 2015
_chemical_formula_sum 'C20 H17 Cl O3'
_chemical_formula_weight 340.79
_space_group_IT_number 14
_space_group_name_Hall '-P 2ybc'
_space_group_name_H-M_alt 'P 1 21/c 1'
_symmetry_cell_setting monoclinic
_symmetry_space_group_name_H-M 'P 1 21/c 1'
_atom_sites_solution_hydrogens geom
_atom_sites_solution_primary direct
_atom_sites_solution_secondary difmap
_audit_creation_method SHELXL-97
_cell_angle_alpha 90.00
_cell_angle_beta 122.43(2)
_cell_angle_gamma 90.00
_cell_formula_units_Z 4
_cell_length_a 11.075(2)
_cell_length_b 10.596(2)
_cell_length_c 17.270(6)
_cell_measurement_reflns_used 784
_cell_measurement_temperature 293(2)
_cell_measurement_theta_max 27.3487
_cell_measurement_theta_min 2.3628
_cell_volume 1710.6(8)
_computing_structure_refinement 'SHELXL-97 (Sheldrick, 1997)'
_computing_structure_solution 'SHELXS-97 (Sheldrick, 1990)'
_diffrn_ambient_temperature 293(2)
_diffrn_measured_fraction_theta_full 1.000
_diffrn_measured_fraction_theta_max 1.000
_diffrn_measurement_device_type 'Bruker P4'
_diffrn_measurement_method '\w scans'
_diffrn_radiation_monochromator graphite
_diffrn_radiation_source 'fine-focus sealed tube'
_diffrn_radiation_type MoK\a
_diffrn_radiation_wavelength 0.71073
_diffrn_reflns_av_R_equivalents 0.1321
_diffrn_reflns_av_sigmaI/netI 0.1398
_diffrn_reflns_limit_h_max 13
_diffrn_reflns_limit_h_min -11
_diffrn_reflns_limit_k_max 11
_diffrn_reflns_limit_k_min -12
_diffrn_reflns_limit_l_max 20
_diffrn_reflns_limit_l_min -18
_diffrn_reflns_number 10671
_diffrn_reflns_theta_full 25.00
_diffrn_reflns_theta_max 25.00
_diffrn_reflns_theta_min 2.18
_exptl_absorpt_coefficient_mu 0.238
_exptl_absorpt_correction_type none
_exptl_crystal_colour Colorless
_exptl_crystal_density_diffrn 1.323
_exptl_crystal_density_method 'not measured'
_exptl_crystal_description Prism
_exptl_crystal_F_000 712
_exptl_crystal_size_max 0.30
_exptl_crystal_size_mid 0.20
_exptl_crystal_size_min 0.15
_refine_diff_density_max 0.179
_refine_diff_density_min -0.197
_refine_diff_density_rms 0.049
_refine_ls_extinction_method none
_refine_ls_goodness_of_fit_ref 1.086
_refine_ls_hydrogen_treatment mixed
_refine_ls_matrix_type full
_refine_ls_number_parameters 218
_refine_ls_number_reflns 3012
_refine_ls_number_restraints 0
_refine_ls_restrained_S_all 1.086
_refine_ls_R_factor_all 0.1973
_refine_ls_R_factor_gt 0.0965
_refine_ls_shift/su_max 0.000
_refine_ls_shift/su_mean 0.000
_refine_ls_structure_factor_coef Fsqd
_refine_ls_weighting_details 'calc w=1/[\s^2^(Fo^2^)+(0.0392P)^2^+0.0000P] where P=(Fo^2^+2Fc^2^)/3'
_refine_ls_weighting_scheme calc
_refine_ls_wR_factor_gt 0.1390
_refine_ls_wR_factor_ref 0.1751
_reflns_number_gt 1421
_reflns_number_total 3012
_reflns_threshold_expression >2sigma(I)
_cod_data_source_file jo5b01845_si_002.cif
_cod_data_source_block a
_cod_original_cell_volume 1710.6(7)
_cod_original_sg_symbol_H-M P21/c
_cod_database_code 4036412

loop_
_symmetry_equiv_pos_as_xyz
'x, y, z'
'-x, y+1/2, -z+1/2'
'-x, -y, -z'
'x, -y-1/2, z-1/2'

loop_
_atom_site_label
_atom_site_type_symbol
_atom_site_fract_x
_atom_site_fract_y
_atom_site_fract_z
_atom_site_U_iso_or_equiv
_atom_site_adp_type
_atom_site_occupancy
_atom_site_symmetry_multiplicity
_atom_site_calc_flag
_atom_site_refinement_flags
Cl1 Cl 1.0038(2) 0.16802(15) 0.28433(11) 0.0883(7) Uani 1 1 d .
O1 O 0.0152(5) -0.1689(4) 0.0395(3) 0.0675(13) Uani 1 1 d .
O2 O 0.1953(4) -0.3046(3) 0.0778(2) 0.0480(10) Uani 1 1 d .
O3 O 0.5725(5) -0.2744(4) -0.0073(3) 0.0784(14) Uani 1 1 d .
C1 C 0.8678(7) 0.0643(5) 0.2104(4) 0.0542(17) Uani 1 1 d .
C2 C 0.8854(6) -0.0107(5) 0.1514(4) 0.0543(16) Uani 1 1 d .
H2A H 0.9677 -0.0050 0.1497 0.065 Uiso 1 1 calc R
C3 C 0.7779(6) -0.0940(5) 0.0954(4) 0.0478(15) Uani 1 1 d .
H3A H 0.7882 -0.1442 0.0551 0.057 Uiso 1 1 calc R
C4 C 0.6548(6) -0.1051(4) 0.0973(3) 0.0408(14) Uani 1 1 d .
C5 C 0.6395(7) -0.0259(5) 0.1560(4) 0.0613(18) Uani 1 1 d .
H5A H 0.5564 -0.0300 0.1570 0.074 Uiso 1 1 calc R
C6 C 0.7457(8) 0.0588(5) 0.2128(4) 0.067(2) Uani 1 1 d .
H6A H 0.7348 0.1110 0.2519 0.080 Uiso 1 1 calc R
C7 C 0.5481(6) -0.2042(5) 0.0389(4) 0.0474(15) Uani 1 1 d .
C8 C 0.4081(6) -0.2205(4) 0.0340(4) 0.0466(15) Uani 1 1 d .
H8A H 0.3287 -0.1999 -0.0272 0.056 Uiso 1 1 calc R
H8B H 0.4053 -0.1634 0.0770 0.056 Uiso 1 1 calc R
C9 C 0.3934(6) -0.3581(4) 0.0575(3) 0.0400(13) Uani 1 1 d .
H9A H 0.4141 -0.4118 0.0198 0.048 Uiso 1 1 calc R
C10 C 0.5058(6) -0.3904(5) 0.1569(4) 0.0402(14) Uani 1 1 d .
C11 C 0.5956(6) -0.4955(5) 0.1778(4) 0.0553(16) Uani 1 1 d .
H11A H 0.5841 -0.5463 0.1303 0.066 Uiso 1 1 calc R
C12 C 0.7007(7) -0.5252(6) 0.2672(5) 0.0652(18) Uani 1 1 d .
H12A H 0.7597 -0.5946 0.2792 0.078 Uiso 1 1 calc R
C13 C 0.7184(7) -0.4522(5) 0.3389(4) 0.0621(18) Uani 1 1 d .
H13A H 0.7879 -0.4729 0.3992 0.075 Uiso 1 1 calc R
C14 C 0.6319(7) -0.3487(5) 0.3199(4) 0.0589(17) Uani 1 1 d .
H14A H 0.6442 -0.2984 0.3678 0.071 Uiso 1 1 calc R
C15 C 0.5263(6) -0.3184(5) 0.2301(4) 0.0512(15) Uani 1 1 d .
H15A H 0.4683 -0.2485 0.2188 0.061 Uiso 1 1 calc R
C16 C 0.2383(6) -0.3909(5) 0.0296(4) 0.0462(15) Uani 1 1 d .
C17 C 0.1280(7) -0.3651(5) -0.0692(4) 0.0544(16) Uani 1 1 d .
H17A H 0.1265 -0.4024 -0.1184 0.065 Uiso 1 1 calc R
C18 C 0.0330(7) -0.2822(5) -0.0769(4) 0.0586(17) Uani 1 1 d .
H18A H -0.0454 -0.2533 -0.1319 0.070 Uiso 1 1 calc R
C19 C 0.0710(7) -0.2429(5) 0.0153(4) 0.0523(16) Uani 1 1 d .
C20 C 0.2268(6) -0.5251(5) 0.0567(4) 0.0621(18) Uani 1 1 d .
H20A H 0.1309 -0.5403 0.0413 0.093 Uiso 1 1 calc R
H20B H 0.2922 -0.5358 0.1216 0.093 Uiso 1 1 calc R
H20C H 0.2501 -0.5839 0.0243 0.093 Uiso 1 1 calc R

loop_
_atom_site_aniso_label
_atom_site_aniso_U_11
_atom_site_aniso_U_22
_atom_site_aniso_U_33
_atom_site_aniso_U_23
_atom_site_aniso_U_13
_atom_site_aniso_U_12
Cl1 0.0996(16) 0.0859(12) 0.0636(12) -0.0197(10) 0.0333(11) -0.0425(11)
O1 0.060(3) 0.069(3) 0.078(3) 0.001(2) 0.039(3) 0.017(2)
O2 0.044(3) 0.056(2) 0.046(2) -0.004(2) 0.026(2) -0.002(2)
O3 0.085(4) 0.086(3) 0.098(4) -0.047(3) 0.072(3) -0.039(3)
C1 0.063(5) 0.049(4) 0.043(4) -0.009(3) 0.023(4) -0.021(3)
C2 0.040(4) 0.055(4) 0.067(4) -0.002(3) 0.028(4) -0.004(3)
C3 0.049(4) 0.046(3) 0.050(4) -0.001(3) 0.028(3) 0.000(3)
C4 0.043(4) 0.044(3) 0.040(3) 0.005(3) 0.025(3) 0.001(3)
C5 0.065(5) 0.062(4) 0.074(5) -0.017(4) 0.048(4) -0.010(4)
C6 0.099(6) 0.062(4) 0.057(4) -0.022(3) 0.054(5) -0.021(4)
C7 0.053(4) 0.054(4) 0.042(4) 0.001(3) 0.030(3) -0.007(3)
C8 0.041(4) 0.051(3) 0.054(4) 0.000(3) 0.029(3) -0.005(3)
C9 0.039(4) 0.045(3) 0.040(3) -0.002(3) 0.024(3) -0.001(3)
C10 0.030(3) 0.047(3) 0.042(3) -0.002(3) 0.018(3) -0.009(3)
C11 0.051(4) 0.056(4) 0.058(4) -0.001(3) 0.029(4) 0.004(3)
C12 0.052(5) 0.064(4) 0.074(5) 0.007(4) 0.030(4) 0.005(3)
C13 0.052(5) 0.070(4) 0.047(4) 0.014(4) 0.015(4) -0.003(4)
C14 0.053(5) 0.069(4) 0.043(4) -0.009(3) 0.018(4) -0.009(3)
C15 0.049(4) 0.051(3) 0.055(4) 0.002(3) 0.029(4) 0.004(3)
C16 0.052(4) 0.048(3) 0.045(4) -0.005(3) 0.030(4) -0.004(3)
C17 0.055(5) 0.061(4) 0.050(4) -0.007(3) 0.030(4) -0.009(3)
C18 0.046(4) 0.078(4) 0.040(4) 0.009(3) 0.015(3) -0.006(3)
C19 0.035(4) 0.056(4) 0.069(5) 0.003(4) 0.030(4) -0.010(3)
C20 0.044(4) 0.057(4) 0.092(5) 0.004(3) 0.041(4) -0.001(3)

loop_
_atom_type_symbol
_atom_type_description
_atom_type_scat_dispersion_real
_atom_type_scat_dispersion_imag
_atom_type_scat_source
C C 0.0033 0.0016 'International Tables Vol C Tables 4.2.6.8 and 6.1.1.4'
H H 0.0000 0.0000 'International Tables Vol C Tables 4.2.6.8 and 6.1.1.4'
Cl Cl 0.1484 0.1585 'International Tables Vol C Tables 4.2.6.8 and 6.1.1.4'
O O 0.0106 0.0060 'International Tables Vol C Tables 4.2.6.8 and 6.1.1.4'

loop_
_geom_angle_atom_site_label_1
_geom_angle_atom_site_label_2
_geom_angle_atom_site_label_3
_geom_angle
C19 O2 C16 110.0(4)
C6 C1 C2 121.7(5)
C6 C1 Cl1 118.8(5)
C2 C1 Cl1 119.5(5)
C3 C2 C1 118.4(6)
C3 C2 H2A 120.8
C1 C2 H2A 120.8
C2 C3 C4 121.9(5)
C2 C3 H3A 119.1
C4 C3 H3A 119.1
C3 C4 C5 118.1(5)
C3 C4 C7 118.4(5)
C5 C4 C7 123.5(5)
C6 C5 C4 121.1(6)
C6 C5 H5A 119.4
C4 C5 H5A 119.4
C1 C6 C5 118.8(5)
C1 C6 H6A 120.6
C5 C6 H6A 120.6
O3 C7 C4 119.8(5)
O3 C7 C8 118.1(5)
C4 C7 C8 122.1(5)
C7 C8 C9 110.0(4)
C7 C8 H8A 109.7
C9 C8 H8A 109.7
C7 C8 H8B 109.7
C9 C8 H8B 109.7
H8A C8 H8B 108.2
C10 C9 C8 111.7(4)
C10 C9 C16 113.5(4)
C8 C9 C16 112.6(4)
C10 C9 H9A 106.1
C8 C9 H9A 106.1
C16 C9 H9A 106.1
C15 C10 C11 117.1(5)
C15 C10 C9 122.6(5)
C11 C10 C9 120.3(5)
C12 C11 C10 121.5(5)
C12 C11 H11A 119.2
C10 C11 H11A 119.2
C13 C12 C11 120.2(6)
C13 C12 H12A 119.9
C11 C12 H12A 119.9
C14 C13 C12 119.2(6)
C14 C13 H13A 120.4
C12 C13 H13A 120.4
C13 C14 C15 120.7(6)
C13 C14 H14A 119.6
C15 C14 H14A 119.6
C10 C15 C14 121.3(5)
C10 C15 H15A 119.4
C14 C15 H15A 119.4
O2 C16 C17 102.5(4)
O2 C16 C20 107.4(4)
C17 C16 C20 111.6(5)
O2 C16 C9 108.9(4)
C17 C16 C9 113.8(4)
C20 C16 C9 112.0(4)
C18 C17 C16 110.8(5)
C18 C17 H17A 124.6
C16 C17 H17A 124.6
C17 C18 C19 109.2(6)
C17 C18 H18A 125.4
C19 C18 H18A 125.4
O1 C19 O2 121.4(6)
O1 C19 C18 131.1(6)
O2 C19 C18 107.4(5)
C16 C20 H20A 109.5
C16 C20 H20B 109.5
H20A C20 H20B 109.5
C16 C20 H20C 109.5
H20A C20 H20C 109.5
H20B C20 H20C 109.5

loop_
_geom_bond_atom_site_label_1
_geom_bond_atom_site_label_2
_geom_bond_distance
Cl1 C1 1.745(6)
O1 C19 1.203(6)
O2 C19 1.376(6)
O2 C16 1.477(6)
O3 C7 1.223(6)
C1 C6 1.376(8)
C1 C2 1.386(7)
C2 C3 1.377(7)
C2 H2A 0.9300
C3 C4 1.387(7)
C3 H3A 0.9300
C4 C5 1.395(7)
C4 C7 1.495(7)
C5 C6 1.383(7)
C5 H5A 0.9300
C6 H6A 0.9300
C7 C8 1.517(7)
C8 C9 1.545(6)
C8 H8A 0.9700
C8 H8B 0.9700
C9 C10 1.524(6)
C9 C16 1.554(7)
C9 H9A 0.9800
C10 C15 1.387(7)
C10 C11 1.405(7)
C11 C12 1.382(7)
C11 H11A 0.9300
C12 C13 1.381(7)
C12 H12A 0.9300
C13 C14 1.376(7)
C13 H13A 0.9300
C14 C15 1.390(7)
C14 H14A 0.9300
C15 H15A 0.9300
C16 C17 1.498(7)
C16 C20 1.524(6)
C17 C18 1.321(7)
C17 H17A 0.9300
C18 C19 1.472(8)
C18 H18A 0.9300
C20 H20A 0.9600
C20 H20B 0.9600
C20 H20C 0.9600

loop_
_geom_torsion_atom_site_label_1
_geom_torsion_atom_site_label_2
_geom_torsion_atom_site_label_3
_geom_torsion_atom_site_label_4
_geom_torsion
C6 C1 C2 C3 -1.1(8)
Cl1 C1 C2 C3 178.4(4)
C1 C2 C3 C4 -0.7(8)
C2 C3 C4 C5 2.1(8)
C2 C3 C4 C7 -175.8(5)
C3 C4 C5 C6 -1.9(8)
C7 C4 C5 C6 175.9(5)
C2 C1 C6 C5 1.3(9)
Cl1 C1 C6 C5 -178.2(4)
C4 C5 C6 C1 0.3(9)
C3 C4 C7 O3 1.6(8)
C5 C4 C7 O3 -176.2(5)
C3 C4 C7 C8 -177.9(5)
C5 C4 C7 C8 4.3(8)
O3 C7 C8 C9 55.2(7)
C4 C7 C8 C9 -125.3(5)
C7 C8 C9 C10 65.9(5)
C7 C8 C9 C16 -165.0(4)
C8 C9 C10 C15 53.2(7)
C16 C9 C10 C15 -75.3(6)
C8 C9 C10 C11 -125.7(5)
C16 C9 C10 C11 105.7(6)
C15 C10 C11 C12 -0.6(8)
C9 C10 C11 C12 178.4(5)
C10 C11 C12 C13 1.0(9)
C11 C12 C13 C14 -1.1(9)
C12 C13 C14 C15 1.0(9)
C11 C10 C15 C14 0.5(8)
C9 C10 C15 C14 -178.5(5)
C13 C14 C15 C10 -0.7(9)
C19 O2 C16 C17 3.5(5)
C19 O2 C16 C20 -114.3(5)
C19 O2 C16 C9 124.3(4)
C10 C9 C16 O2 69.1(5)
C8 C9 C16 O2 -59.0(5)
C10 C9 C16 C17 -177.2(4)
C8 C9 C16 C17 54.6(6)
C10 C9 C16 C20 -49.5(6)
C8 C9 C16 C20 -177.7(4)
O2 C16 C17 C18 -2.6(6)
C20 C16 C17 C18 112.1(6)
C9 C16 C17 C18 -120.0(5)
C16 C17 C18 C19 0.8(7)
C16 O2 C19 O1 179.1(5)
C16 O2 C19 C18 -3.1(6)
C17 C18 C19 O1 179.0(6)
C17 C18 C19 O2 1.5(6)
